data_4110649
loop_
_publ_author_name
'Z. Jane Li'
'Yuriy Abramov'
'Jon Bordner'
'Jason Leonard'
'Ales Medek'
'Andrew V. Trask'

_publ_section_title
;
 Solid-State Acid-Base Interactions in Complexes of Heterocyclic Bases
 with Dicarboxylic Acids: Crystallography, Hydrogen Bond Analysis, and 15N
 NMR Spectroscopy
;
_journal_name_full 'Journal of the American Chemical Society'
_journal_page_first 8199
_journal_page_last 8210
_journal_paper_doi 10.1021/ja0541332
_journal_volume 128
_journal_year 2006
_chemical_formula_sum 'C33 H36 N5 O9'
_chemical_formula_weight 646.67
_chemical_name_systematic
; 
 ? 
;
_space_group_IT_number 15
_symmetry_cell_setting monoclinic
_symmetry_space_group_name_Hall '-C 2yc'
_symmetry_space_group_name_H-M 'C 1 2/c 1'
_atom_sites_solution_hydrogens geom
_atom_sites_solution_primary direct
_atom_sites_solution_secondary difmap
_audit_creation_method SHELXL-97
_cell_angle_alpha 90.00
_cell_angle_beta 103.6520(10)
_cell_angle_gamma 90.00
_cell_formula_units_Z 8
_cell_length_a 29.1414(11)
_cell_length_b 5.1132(2)
_cell_length_c 44.2072(17)
_cell_measurement_temperature 298(2)
_cell_volume 6401.0(4)
_computing_cell_refinement 'Bruker SMART'
_computing_data_collection 'Bruker SMART'
_computing_data_reduction 'Bruker SAINT'
_computing_molecular_graphics 'Bruker SHELXTL'
_computing_publication_material 'Bruker SHELXTL'
_computing_structure_refinement 'SHELXL-97 (Sheldrick, 1997)'
_computing_structure_solution 'SHELXS-97 (Sheldrick, 1990)'
_diffrn_ambient_temperature 298(2)
_diffrn_measured_fraction_theta_full 0.989
_diffrn_measured_fraction_theta_max 0.989
_diffrn_measurement_device_type 'CCD area detector'
_diffrn_measurement_method 'phi and omega scans'
_diffrn_radiation_monochromator graphite
_diffrn_radiation_source 'fine-focus sealed tube'
_diffrn_radiation_type CuK\a
_diffrn_radiation_wavelength 1.54178
_diffrn_reflns_av_R_equivalents 0.0448
_diffrn_reflns_av_sigmaI/netI 0.0541
_diffrn_reflns_limit_h_max 26
_diffrn_reflns_limit_h_min -25
_diffrn_reflns_limit_k_max 4
_diffrn_reflns_limit_k_min -4
_diffrn_reflns_limit_l_max 27
_diffrn_reflns_limit_l_min -39
_diffrn_reflns_number 6386
_diffrn_reflns_theta_full 45.20
_diffrn_reflns_theta_max 45.20
_diffrn_reflns_theta_min 2.06
_exptl_absorpt_coefficient_mu 0.824
_exptl_absorpt_correction_type none
_exptl_crystal_colour COLORLESS
_exptl_crystal_density_diffrn 1.342
_exptl_crystal_description PLATE
_exptl_crystal_F_000 2728
_exptl_crystal_size_max 0.18
_exptl_crystal_size_mid 0.14
_exptl_crystal_size_min 0.02
_refine_diff_density_max 0.377
_refine_diff_density_min -0.262
_refine_diff_density_rms 0.038
_refine_ls_extinction_coef 0.00019(3)
_refine_ls_extinction_expression Fc^*^=kFc[1+0.001xFc^2^\l^3^/sin(2\q)]^-1/4^
_refine_ls_extinction_method SHELXL
_refine_ls_goodness_of_fit_ref 0.992
_refine_ls_hydrogen_treatment mixed
_refine_ls_matrix_type full
_refine_ls_number_parameters 446
_refine_ls_number_reflns 2597
_refine_ls_number_restraints 5
_refine_ls_restrained_S_all 1.151
_refine_ls_R_factor_all 0.0781
_refine_ls_R_factor_gt 0.0504
_refine_ls_shift/su_max 0.020
_refine_ls_shift/su_mean 0.002
_refine_ls_structure_factor_coef Fsqd
_refine_ls_weighting_details 'calc w=1/[\s^2^(Fo^2^)+(0.0918P)^2^+1.3198P] where P=(Fo^2^+2Fc^2^)/3'
_refine_ls_weighting_scheme calc
_refine_ls_wR_factor_gt 0.1313
_refine_ls_wR_factor_ref 0.1453
_reflns_number_gt 1797
_reflns_number_total 2597
_reflns_threshold_expression >2sigma(I)
_cod_data_source_file ja0541332si20050622_023342.cif
_cod_data_source_block f385
_cod_database_code 4110649

loop_
_symmetry_equiv_pos_as_xyz
'x, y, z'
'-x, y, -z+1/2'
'x+1/2, y+1/2, z'
'-x+1/2, y+1/2, -z+1/2'
'-x, -y, -z'
'x, -y, z-1/2'
'-x+1/2, -y+1/2, -z'
'x+1/2, -y+1/2, z-1/2'

loop_
_atom_site_label
_atom_site_type_symbol
_atom_site_fract_x
_atom_site_fract_y
_atom_site_fract_z
_atom_site_U_iso_or_equiv
_atom_site_adp_type
_atom_site_occupancy
_atom_site_symmetry_multiplicity
_atom_site_calc_flag
_atom_site_refinement_flags
N1 N 0.40810(10) 2.2430(6) 0.02676(7) 0.0655(11) Uani 1 1 d .
C2 C 0.44771(13) 2.1205(8) 0.04108(9) 0.0666(14) Uani 1 1 d .
C3 C 0.44589(13) 1.9040(8) 0.05934(9) 0.0697(14) Uani 1 1 d .
H3A H 0.4737 1.8193 0.0690 0.080 Uiso 1 1 calc R
C4 C 0.40360(13) 1.8114(8) 0.06351(8) 0.0606(13) Uani 1 1 d .
H4A H 0.4023 1.6638 0.0756 0.080 Uiso 1 1 calc R
C5 C 0.36304(12) 1.9438(7) 0.04925(8) 0.0505(12) Uani 1 1 d .
C6 C 0.36685(13) 2.1552(7) 0.03093(8) 0.0577(13) Uani 1 1 d .
H6A H 0.3394 2.2418 0.0209 0.080 Uiso 1 1 calc R
O7 O 0.31787(8) 1.8742(5) 0.05024(5) 0.0660(9) Uani 1 1 d .
C8 C 0.30989(12) 1.7124(7) 0.07429(8) 0.0483(11) Uani 1 1 d .
C9 C 0.27461(11) 1.5290(7) 0.06621(8) 0.0432(11) Uani 1 1 d .
C10 C 0.26557(11) 1.3727(7) 0.08956(8) 0.0433(11) Uani 1 1 d .
H10A H 0.2418 1.2474 0.0846 0.080 Uiso 1 1 calc R
C11 C 0.29075(11) 1.3971(6) 0.12006(8) 0.0402(11) Uani 1 1 d .
C12 C 0.32478(12) 1.5893(7) 0.12760(8) 0.0488(12) Uani 1 1 d .
H12A H 0.3413 1.6112 0.1482 0.080 Uiso 1 1 calc R
C13 C 0.33434(12) 1.7486(7) 0.10478(8) 0.0547(12) Uani 1 1 d .
H13A H 0.3570 1.8794 0.1098 0.080 Uiso 1 1 calc R
N14 N 0.27928(9) 1.2310(6) 0.14324(6) 0.0475(9) Uani 1 1 d .
H14A H 0.2497(11) 1.184(7) 0.1394(8) 0.080 Uiso 1 1 d .
C15 C 0.30998(12) 1.1084(7) 0.16653(8) 0.0421(11) Uani 1 1 d .
N16 N 0.35586(9) 1.1556(5) 0.16995(6) 0.0466(9) Uani 1 1 d .
C17 C 0.38529(13) 1.0120(7) 0.19156(8) 0.0552(13) Uani 1 1 d .
H17A H 0.4173 1.0448 0.1937 0.080 Uiso 1 1 calc R
N18 N 0.37539(10) 0.8328(6) 0.21005(7) 0.0570(10) Uani 1 1 d .
C19 C 0.32811(13) 0.7863(7) 0.20736(8) 0.0492(12) Uani 1 1 d .
C20 C 0.29315(12) 0.9235(7) 0.18599(8) 0.0426(11) Uani 1 1 d .
C21 C 0.24538(12) 0.8601(7) 0.18364(8) 0.0550(12) Uani 1 1 d .
H21A H 0.2223 0.9537 0.1697 0.080 Uiso 1 1 calc R
C22 C 0.23190(12) 0.6703(8) 0.20065(9) 0.0735(14) Uani 1 1 d D
C23 C 0.26703(16) 0.5381(8) 0.22209(10) 0.0869(15) Uani 1 1 d .
H23A H 0.2583 0.4087 0.2344 0.080 Uiso 1 1 calc R
C24 C 0.31402(15) 0.5928(8) 0.22558(9) 0.0706(14) Uani 1 1 d .
H24A H 0.3366 0.5010 0.2401 0.080 Uiso 1 1 calc R
C25 C 0.18034(14) 0.6093(8) 0.19411(12) 0.1501(18) Uani 1 1 d D
H25A H 0.1630 0.7636 0.1913 0.080 Uiso 1 1 calc R
C26 C 0.15583(15) 0.4366(11) 0.19150(15) 0.162(3) Uani 1 1 d D
H26A H 0.1731 0.2829 0.1963 0.080 Uiso 1 1 calc R
C27 C 0.10573(12) 0.3789(9) 0.18295(11) 0.0985(19) Uani 1 1 d D
H27A H 0.1014 0.2356 0.1682 0.080 Uiso 1 1 calc R
H27B H 0.0973 0.3127 0.2015 0.080 Uiso 1 1 calc R
N28 N 0.07168(10) 0.5737(6) 0.17004(7) 0.0663(11) Uani 1 1 d .
H28A H 0.0630(11) 0.691(7) 0.1850(8) 0.080 Uiso 1 1 d .
C29 C 0.04964(12) 0.5847(8) 0.14050(10) 0.0633(14) Uani 1 1 d .
C30 C 0.01131(13) 0.7824(9) 0.13193(10) 0.0772(15) Uani 1 1 d .
H30A H 0.0212 0.9208 0.1199 0.080 Uiso 1 1 calc R
H30B H -0.0166 0.7007 0.1190 0.080 Uiso 1 1 calc R
O31 O 0.00036(11) 0.8877(7) 0.15805(7) 0.1229(13) Uani 1 1 d .
C32 C -0.03747(16) 1.0534(10) 0.15306(11) 0.116(2) Uani 1 1 d .
H32A H -0.0420 1.1147 0.1727 0.080 Uiso 1 1 calc R
H32B H -0.0653 0.9623 0.1422 0.080 Uiso 1 1 calc R
H32C H -0.0318 1.1996 0.1408 0.080 Uiso 1 1 calc R
O33 O 0.05820(9) 0.4426(6) 0.11982(7) 0.0856(10) Uani 1 1 d .
C34 C 0.24620(13) 1.5033(8) 0.03314(8) 0.0641(13) Uani 1 1 d .
H34A H 0.2575 1.6267 0.0202 0.080 Uiso 1 1 calc R
H34B H 0.2135 1.5377 0.0323 0.080 Uiso 1 1 calc R
H34C H 0.2495 1.3292 0.0258 0.080 Uiso 1 1 calc R
C35 C 0.49312(13) 2.2300(10) 0.03614(11) 0.1027(19) Uani 1 1 d .
H35A H 0.4865 2.3779 0.0224 0.080 Uiso 1 1 calc R
H35B H 0.5092 2.0984 0.0271 0.080 Uiso 1 1 calc R
H35C H 0.5127 2.2839 0.0558 0.080 Uiso 1 1 calc R
C1X C 0.13138(13) -0.1095(8) 0.03823(9) 0.0583(13) Uani 1 1 d .
O2X O 0.09540(10) -0.1342(6) 0.01470(6) 0.0833(10) Uani 1 1 d .
H2X H 0.0941(12) -0.014(7) 0.0002(8) 0.080 Uiso 1 1 d .
O3X O 0.16037(9) 0.0610(6) 0.04022(7) 0.0839(10) Uani 1 1 d .
C4X C 0.13307(13) -0.3129(8) 0.06309(9) 0.0636(13) Uani 1 1 d .
H4XA H 0.1457 -0.4744 0.0569 0.080 Uiso 1 1 calc R
H4XB H 0.1013 -0.3475 0.0652 0.080 Uiso 1 1 calc R
C5X C 0.16341(12) -0.2253(8) 0.09425(9) 0.0641(13) Uani 1 1 d .
H5XA H 0.1642 -0.3653 0.1092 0.080 Uiso 1 1 calc R
H5XB H 0.1954 -0.1999 0.0920 0.080 Uiso 1 1 calc R
C6X C 0.14797(12) 0.0192(8) 0.10744(9) 0.0521(12) Uani 1 1 d .
O7X O 0.17392(8) 0.1640(5) 0.12467(6) 0.0681(9) Uani 1 1 d .
O8X O 0.10178(8) 0.0566(5) 0.09884(6) 0.0725(10) Uani 1 1 d .
H8X H 0.0921(12) 0.192(7) 0.1058(8) 0.080 Uiso 1 1 d .
C1Y C 0.05301(13) 0.8575(8) 0.24449(9) 0.0623(14) Uani 1 1 d .
O2Y O 0.05518(8) 0.9989(5) 0.26968(6) 0.0646(9) Uani 1 1 d .
H2YA H 0.0831(11) 1.110(7) 0.2749(8) 0.080 Uiso 1 1 d .
O3Y O 0.07861(11) 0.8911(7) 0.22698(7) 0.1061(12) Uani 1 1 d .
C4Y C 0.01683(12) 0.6463(8) 0.23953(9) 0.0624(14) Uani 1 1 d .
H4YA H 0.0382(11) 0.481(7) 0.2423(8) 0.080 Uiso 1 1 d .
H4YB H 0.0011(11) 0.644(7) 0.2193(8) 0.080 Uiso 1 1 d .

loop_
_atom_site_aniso_label
_atom_site_aniso_U_11
_atom_site_aniso_U_22
_atom_site_aniso_U_33
_atom_site_aniso_U_23
_atom_site_aniso_U_13
_atom_site_aniso_U_12
N1 0.0577(19) 0.077(2) 0.065(2) 0.0007(19) 0.0210(17) -0.0203(19)
C2 0.053(2) 0.090(3) 0.059(3) -0.010(2) 0.019(2) -0.013(2)
C3 0.060(2) 0.091(3) 0.060(3) 0.005(3) 0.016(2) 0.006(2)
C4 0.071(3) 0.062(3) 0.049(2) 0.006(2) 0.015(2) -0.001(2)
C5 0.056(2) 0.056(3) 0.039(2) 0.003(2) 0.0096(19) -0.009(2)
C6 0.063(2) 0.056(3) 0.053(3) 0.006(2) 0.011(2) -0.004(2)
O7 0.0548(15) 0.0818(19) 0.0564(16) 0.0246(15) 0.0032(14) -0.0163(15)
C8 0.056(2) 0.052(3) 0.040(2) 0.007(2) 0.0165(19) 0.003(2)
C9 0.040(2) 0.048(2) 0.039(2) 0.0023(19) 0.0047(18) -0.004(2)
C10 0.040(2) 0.046(2) 0.043(2) 0.004(2) 0.0062(18) -0.0006(19)
C11 0.040(2) 0.038(2) 0.042(2) 0.0031(19) 0.0083(18) 0.0019(18)
C12 0.058(2) 0.050(3) 0.037(2) -0.003(2) 0.0095(19) 0.005(2)
C13 0.067(2) 0.046(2) 0.047(2) 0.000(2) 0.007(2) -0.013(2)
N14 0.0425(16) 0.051(2) 0.0485(19) 0.0086(17) 0.0105(15) -0.0015(16)
C15 0.044(2) 0.042(2) 0.036(2) 0.0000(19) 0.0000(18) 0.005(2)
N16 0.0375(17) 0.0416(19) 0.0554(19) 0.0000(16) 0.0005(15) -0.0014(15)
C17 0.050(2) 0.049(3) 0.062(3) -0.003(2) 0.006(2) 0.001(2)
N18 0.0606(19) 0.054(2) 0.049(2) 0.0041(17) -0.0009(17) 0.0043(18)
C19 0.074(2) 0.039(2) 0.035(2) -0.0001(19) 0.015(2) 0.003(2)
C20 0.057(2) 0.038(2) 0.033(2) -0.0012(19) 0.0113(19) -0.005(2)
C21 0.059(2) 0.061(3) 0.049(2) -0.007(2) 0.021(2) -0.011(2)
C22 0.099(3) 0.065(3) 0.073(3) -0.008(2) 0.055(2) -0.025(3)
C23 0.161(4) 0.046(3) 0.081(3) 0.005(2) 0.083(3) -0.012(3)
C24 0.120(3) 0.051(3) 0.047(3) 0.007(2) 0.031(3) 0.014(3)
C25 0.206(4) 0.059(3) 0.260(5) -0.080(3) 0.205(3) -0.070(3)
C26 0.116(4) 0.150(5) 0.216(6) -0.109(5) 0.031(4) 0.031(4)
C27 0.056(3) 0.139(5) 0.092(4) -0.022(3) 0.002(3) -0.001(3)
N28 0.0495(18) 0.076(2) 0.071(2) -0.012(2) 0.0092(18) 0.0034(19)
C29 0.049(2) 0.069(3) 0.073(3) -0.009(2) 0.017(2) -0.004(2)
C30 0.073(3) 0.081(3) 0.080(3) -0.015(3) 0.024(2) 0.008(3)
O31 0.127(2) 0.155(3) 0.086(2) -0.021(2) 0.023(2) 0.076(2)
C32 0.127(4) 0.128(4) 0.108(4) 0.012(3) 0.056(3) 0.054(4)
O33 0.0841(19) 0.092(2) 0.081(2) -0.0268(18) 0.0202(16) 0.0168(17)
C34 0.067(2) 0.074(3) 0.050(2) 0.010(2) 0.010(2) -0.011(2)
C35 0.074(3) 0.130(4) 0.110(4) 0.002(3) 0.032(3) -0.007(3)
C1X 0.061(2) 0.050(3) 0.065(3) -0.004(2) 0.019(2) -0.004(2)
O2X 0.099(2) 0.086(2) 0.0615(19) 0.0118(16) 0.0116(17) -0.0340(18)
O3X 0.0761(18) 0.071(2) 0.100(2) 0.0215(17) 0.0111(17) -0.0234(17)
C4X 0.072(3) 0.047(3) 0.076(3) 0.003(2) 0.026(2) -0.005(2)
C5X 0.065(2) 0.051(3) 0.079(3) 0.013(2) 0.021(2) 0.006(2)
C6X 0.044(2) 0.057(3) 0.056(2) 0.015(2) 0.0142(19) 0.003(2)
O7X 0.0571(16) 0.075(2) 0.0669(18) -0.0063(16) 0.0034(14) -0.0054(15)
O8X 0.0504(15) 0.0643(19) 0.100(2) -0.0210(16) 0.0132(15) 0.0045(15)
C1Y 0.066(3) 0.062(3) 0.050(3) 0.000(2) -0.006(2) 0.000(2)
O2Y 0.0686(16) 0.0615(18) 0.0581(17) -0.0147(15) 0.0036(15) -0.0150(15)
O3Y 0.124(2) 0.129(3) 0.073(2) -0.028(2) 0.0388(19) -0.055(2)
C4Y 0.055(3) 0.050(3) 0.074(3) -0.007(2) -0.002(2) -0.004(2)

loop_
_atom_type_symbol
_atom_type_description
_atom_type_scat_dispersion_real
_atom_type_scat_dispersion_imag
_atom_type_scat_source
C C 0.0181 0.0091 'International Tables Vol C Tables 4.2.6.8 and 6.1.1.4'
H H 0.0000 0.0000 'International Tables Vol C Tables 4.2.6.8 and 6.1.1.4'
N N 0.0311 0.0180 'International Tables Vol C Tables 4.2.6.8 and 6.1.1.4'
O O 0.0492 0.0322 'International Tables Vol C Tables 4.2.6.8 and 6.1.1.4'

loop_
_geom_angle_atom_site_label_1
_geom_angle_atom_site_label_2
_geom_angle_atom_site_label_3
_geom_angle
_geom_angle_site_symmetry_3
C2 N1 C6 118.9(3) .
N1 C2 C3 120.4(4) .
N1 C2 C35 116.7(4) .
C3 C2 C35 122.9(4) .
C4 C3 C2 121.0(4) .
C3 C4 C5 118.0(4) .
C6 C5 O7 115.8(3) .
C6 C5 C4 118.5(4) .
O7 C5 C4 125.6(3) .
N1 C6 C5 123.2(3) .
C5 O7 C8 120.4(3) .
C9 C8 C13 121.8(3) .
C9 C8 O7 116.8(3) .
C13 C8 O7 121.3(3) .
C8 C9 C10 117.6(3) .
C8 C9 C34 121.2(3) .
C10 C9 C34 121.2(3) .
C9 C10 C11 121.8(3) .
C10 C11 C12 119.1(3) .
C10 C11 N14 119.1(3) .
C12 C11 N14 121.7(3) .
C13 C12 C11 120.2(3) .
C12 C13 C8 119.3(3) .
C15 N14 C11 126.7(3) .
N16 C15 N14 118.0(3) .
N16 C15 C20 121.7(3) .
N14 C15 C20 120.2(3) .
C15 N16 C17 115.9(3) .
N18 C17 N16 129.2(3) .
C17 N18 C19 115.6(3) .
N18 C19 C24 119.8(3) .
N18 C19 C20 121.7(3) .
C24 C19 C20 118.5(4) .
C19 C20 C21 118.8(3) .
C19 C20 C15 115.8(3) .
C21 C20 C15 125.2(3) .
C22 C21 C20 122.7(3) .
C21 C22 C23 117.8(4) .
C21 C22 C25 117.2(4) .
C23 C22 C25 125.0(4) .
C24 C23 C22 122.1(4) .
C23 C24 C19 120.1(4) .
C26 C25 C22 140.3(5) .
C25 C26 C27 139.7(6) .
N28 C27 C26 121.7(4) .
C29 N28 C27 124.0(4) .
O33 C29 N28 124.9(4) .
O33 C29 C30 118.7(4) .
N28 C29 C30 116.4(4) .
O31 C30 C29 111.1(3) .
C32 O31 C30 116.4(3) .
O3X C1X O2X 123.4(4) .
O3X C1X C4X 123.1(3) .
O2X C1X C4X 113.5(3) .
C1X C4X C5X 111.7(3) .
C6X C5X C4X 115.9(3) .
O7X C6X O8X 122.8(4) .
O7X C6X C5X 124.3(3) .
O8X C6X C5X 112.9(3) .
O3Y C1Y O2Y 123.4(4) .
O3Y C1Y C4Y 122.2(4) .
O2Y C1Y C4Y 114.4(4) .
C1Y C4Y C4Y 116.9(3) 2

loop_
_geom_bond_atom_site_label_1
_geom_bond_atom_site_label_2
_geom_bond_distance
_geom_bond_site_symmetry_2
N1 C2 1.334(4) .
N1 C6 1.336(4) .
C2 C3 1.378(6) .
C2 C35 1.500(5) .
C3 C4 1.373(5) .
C4 C5 1.379(5) .
C5 C6 1.371(5) .
C5 O7 1.374(4) .
O7 C8 1.409(4) .
C8 C9 1.375(5) .
C8 C13 1.381(5) .
C9 C10 1.379(5) .
C9 C34 1.506(4) .
C10 C11 1.380(4) .
C11 C12 1.380(5) .
C11 N14 1.430(4) .
C12 C13 1.375(5) .
N14 C15 1.349(4) .
C15 N16 1.332(4) .
C15 C20 1.440(5) .
N16 C17 1.342(4) .
C17 N18 1.304(5) .
N18 C19 1.375(4) .
C19 C24 1.397(5) .
C19 C20 1.403(4) .
C20 C21 1.409(5) .
C21 C22 1.342(5) .
C22 C23 1.395(5) .
C22 C25 1.494(5) .
C23 C24 1.370(6) .
C25 C26 1.124(5) .
C26 C27 1.449(5) .
C27 N28 1.427(5) .
N28 C29 1.313(5) .
C29 O33 1.239(5) .
C29 C30 1.488(5) .
C30 O31 1.378(5) .
O31 C32 1.366(5) .
C1X O3X 1.203(4) .
C1X O2X 1.297(4) .
C1X C4X 1.505(5) .
C4X C5X 1.519(5) .
C5X C6X 1.493(5) .
C6X O7X 1.195(4) .
C6X O8X 1.323(4) .
C1Y O3Y 1.207(5) .
C1Y O2Y 1.317(4) .
C1Y C4Y 1.489(5) .
C4Y C4Y 1.499(8) 2
